data_7102896
loop_
_publ_author_name
'Butts, Craig P'
'Green, Michael'
'Hooper, Thomas N'
'Kilby, Richard J'
'McGrady, John E'
'Pantazis, Dimitrios A'
'Russell, Christopher A'

_publ_section_title
;
 1,2-Diphosphinobenzene as a synthon for the 1,2,3-triphospha- and
 2-arsa-1,3-diphosphaindenyl anions and a stable organo derivative of
 the P8 unit of Hittorf's phosphorus.
;
_journal_issue 7
_journal_name_full 'Chemical communications (Cambridge, England)'
_journal_page_first 856
_journal_page_last 858
_journal_paper_doi 10.1039/b717204d
_journal_year 2008
_chemical_formula_moiety 'C16 H32 Li O8, C6 H4 P3'
_chemical_formula_sum 'C22 H36 Li O8 P3'
_chemical_formula_weight 528.36
_space_group_IT_number 14
_symmetry_cell_setting monoclinic
_symmetry_space_group_name_Hall '-P 2yn'
_symmetry_space_group_name_H-M 'P 1 21/n 1'
_atom_sites_solution_hydrogens geom
_atom_sites_solution_primary direct
_atom_sites_solution_secondary difmap
_audit_creation_method SHELXL-97
_cell_angle_alpha 90.00
_cell_angle_beta 94.2550(10)
_cell_angle_gamma 90.00
_cell_formula_units_Z 4
_cell_length_a 11.7697(2)
_cell_length_b 8.3447(2)
_cell_length_c 26.3675(5)
_cell_measurement_reflns_used 4580
_cell_measurement_temperature 100(2)
_cell_measurement_theta_max 69.95
_cell_measurement_theta_min 4.24
_cell_volume 2582.54(9)
_computing_cell_refinement 'SMART v5.625 (Bruker-AXS, 1997-2001)'
_computing_data_collection 'SMART v5.625 (Bruker-AXS, 1997-2001)'
_computing_data_reduction
;
SAINT v7.06A (Bruker-AXS, 1997-2003) & SHELXTL v6.14 (Bruker-AXS, 2003)
;
_computing_molecular_graphics 'Bruker SHELXTL'
_computing_publication_material 'Bruker SHELXTL'
_computing_structure_refinement 'SHELXL-97 (Sheldrick, 1997)'
_computing_structure_solution 'SHELXS-97 (Sheldrick, 1990)'
_diffrn_ambient_temperature 100(2)
_diffrn_detector 'CCD plate'
_diffrn_detector_area_resol_mean 5.602
_diffrn_detector_type 'Bruker-AXS SMART 6000'
_diffrn_measured_fraction_theta_full 0.918
_diffrn_measured_fraction_theta_max 0.918
_diffrn_measurement_details 'frames, 0.3\% width'
_diffrn_measurement_device 'three-circle diffractometer'
_diffrn_measurement_device_type 'Bruker-AXS D8'
_diffrn_measurement_method '\w scans'
_diffrn_measurement_specimen_support 'glass fibre'
_diffrn_radiation_collimation 'Osmic CMF12-38Cu6 (blue) mirror optics'
_diffrn_radiation_monochromator 'Osmic CMF12-38Cu6 (blue) mirror optics'
_diffrn_radiation_probe x-ray
_diffrn_radiation_type 'Cu K\a'
_diffrn_radiation_wavelength 1.5418
_diffrn_reflns_av_R_equivalents 0.0709
_diffrn_reflns_av_sigmaI/netI 0.0622
_diffrn_reflns_limit_h_max 14
_diffrn_reflns_limit_h_min -13
_diffrn_reflns_limit_k_max 9
_diffrn_reflns_limit_k_min -8
_diffrn_reflns_limit_l_max 31
_diffrn_reflns_limit_l_min -23
_diffrn_reflns_number 16147
_diffrn_reflns_theta_full 70.15
_diffrn_reflns_theta_max 70.15
_diffrn_reflns_theta_min 3.36
_diffrn_source rotating-anode
_diffrn_source_current 120
_diffrn_source_power 4.8
_diffrn_source_size '3 x 0.3mm'
_diffrn_source_target Cu
_diffrn_source_type 'MAC Science M18XCE'
_diffrn_source_voltage 40
_exptl_absorpt_coefficient_mu 2.490
_exptl_absorpt_correction_T_max 0.88
_exptl_absorpt_correction_T_min 0.49
_exptl_absorpt_correction_type multi-scan
_exptl_absorpt_process_details 'SADABS v2.05 (Sheldrick, 2003)'
_exptl_crystal_colour yellow
_exptl_crystal_density_diffrn 1.359
_exptl_crystal_density_method none
_exptl_crystal_description plate
_exptl_crystal_F_000 1120
_exptl_crystal_size_max 0.40
_exptl_crystal_size_mid 0.20
_exptl_crystal_size_min 0.05
_refine_diff_density_max 0.611
_refine_diff_density_min -0.431
_refine_diff_density_rms 0.073
_refine_ls_extinction_method none
_refine_ls_goodness_of_fit_ref 1.052
_refine_ls_hydrogen_treatment constr
_refine_ls_matrix_type full
_refine_ls_number_parameters 307
_refine_ls_number_reflns 4513
_refine_ls_number_restraints 0
_refine_ls_restrained_S_all 1.052
_refine_ls_R_factor_all 0.0520
_refine_ls_R_factor_gt 0.0435
_refine_ls_shift/su_max 0.001
_refine_ls_shift/su_mean 0.000
_refine_ls_structure_factor_coef Fsqd
_refine_ls_weighting_details 'calc w=1/[\s^2^(Fo^2^)+(0.0584P)^2^+0.4598P] where P=(Fo^2^+2Fc^2^)/3'
_refine_ls_weighting_scheme calc
_refine_ls_wR_factor_gt 0.1102
_refine_ls_wR_factor_ref 0.1168
_reflns_number_gt 3782
_reflns_number_total 4513
_reflns_threshold_expression >2\s(I)
_cod_data_source_file b717204d.txt
_cod_data_source_block 1
_cod_depositor_comments
;
The following automatic conversions were performed:
'_symmetry_cell_setting' value 'Monoclinic' changed to 'monoclinic'
according to '/home/saulius/struct/CIF-dictionaries/cif_core.dic'
dictionary named 'cif_core.dic' version 2.4.1 from
2010-06-29.

'_diffrn_radiation_probe' value 'X-ray' changed to 'x-ray'
according to '/home/saulius/struct/CIF-dictionaries/cif_core.dic'
dictionary named 'cif_core.dic' version 2.4.1 from 2010-06-29.

Automatic conversion script
Id: cif_fix_enum 1527 2010-12-29 10:47:43Z saulius 
;
_cod_original_sg_symbol_H-M 'P 21/n'
_cod_database_code 7102896

loop_
_symmetry_equiv_pos_as_xyz
'x, y, z'
'-x+1/2, y+1/2, -z+1/2'
'-x, -y, -z'
'x-1/2, -y-1/2, z-1/2'

loop_
_atom_site_label
_atom_site_type_symbol
_atom_site_fract_x
_atom_site_fract_y
_atom_site_fract_z
_atom_site_U_iso_or_equiv
_atom_site_adp_type
_atom_site_occupancy
_atom_site_symmetry_multiplicity
_atom_site_calc_flag
_atom_site_refinement_flags
_atom_site_disorder_assembly
_atom_site_disorder_group
P1 P 0.79946(4) 0.41479(7) 0.05455(2) 0.02124(16) Uani 1 1 d . . .
P2 P 0.79094(4) 0.64711(7) 0.08408(2) 0.02273(16) Uani 1 1 d . . .
P3 P 0.79410(4) 0.59938(6) 0.16212(2) 0.01952(16) Uani 1 1 d . . .
C1 C 0.80730(15) 0.3055(3) 0.11266(8) 0.0170(4) Uani 1 1 d . . .
C2 C 0.80413(15) 0.3861(2) 0.16022(8) 0.0167(4) Uani 1 1 d . . .
C3 C 0.81168(15) 0.2944(3) 0.20541(8) 0.0184(4) Uani 1 1 d . . .
H3 H 0.8080 0.3470 0.2372 0.022 Uiso 1 1 calc R . .
C4 C 0.82414(16) 0.1308(3) 0.20440(8) 0.0205(5) Uani 1 1 d . . .
H4 H 0.8302 0.0718 0.2353 0.025 Uiso 1 1 calc R . .
C5 C 0.82789(16) 0.0507(3) 0.15759(8) 0.0211(5) Uani 1 1 d . . .
H5 H 0.8366 -0.0624 0.1569 0.025 Uiso 1 1 calc R . .
C6 C 0.81891(16) 0.1363(3) 0.11288(8) 0.0207(5) Uani 1 1 d . . .
H6 H 0.8205 0.0808 0.0815 0.025 Uiso 1 1 calc R . .
Li1 Li 0.3137(3) 0.1697(4) 0.12173(13) 0.0195(7) Uani 1 1 d . . .
O1 O 0.18518(11) 0.38036(18) 0.12974(5) 0.0221(3) Uani 1 1 d . . .
C7 C 0.14104(17) 0.4246(3) 0.07957(8) 0.0231(5) Uani 1 1 d . . .
H7A H 0.2002 0.4833 0.0623 0.028 Uiso 1 1 calc R . .
H7B H 0.0749 0.4969 0.0819 0.028 Uiso 1 1 calc R . .
C8 C 0.10485(17) 0.2791(3) 0.04884(8) 0.0222(5) Uani 1 1 d . . .
H8A H 0.0400 0.2256 0.0637 0.027 Uiso 1 1 calc R . .
H8B H 0.0810 0.3101 0.0134 0.027 Uiso 1 1 calc R . .
O2 O 0.20059(11) 0.17374(18) 0.04981(5) 0.0214(3) Uani 1 1 d . . .
C9 C 0.17330(17) 0.0189(3) 0.02970(8) 0.0235(5) Uani 1 1 d . . .
H9A H 0.2418 -0.0288 0.0161 0.028 Uiso 1 1 calc R . .
H9B H 0.1138 0.0289 0.0013 0.028 Uiso 1 1 calc R . .
C10 C 0.13123(18) -0.0901(3) 0.07007(9) 0.0271(5) Uani 1 1 d . . .
H10A H 0.0608 -0.0465 0.0831 0.032 Uiso 1 1 calc R . .
H10B H 0.1149 -0.1983 0.0560 0.032 Uiso 1 1 calc R . .
O3 O 0.22026(12) -0.0968(2) 0.10958(6) 0.0261(4) Uani 1 1 d . . .
C11 C 0.18550(18) -0.1510(3) 0.15722(8) 0.0259(5) Uani 1 1 d . . .
H11A H 0.2528 -0.1905 0.1783 0.031 Uiso 1 1 calc R . .
H11B H 0.1316 -0.2414 0.1515 0.031 Uiso 1 1 calc R . .
C12 C 0.12898(17) -0.0190(3) 0.18541(9) 0.0268(5) Uani 1 1 d . . .
H12A H 0.0582 0.0159 0.1659 0.032 Uiso 1 1 calc R . .
H12B H 0.1089 -0.0582 0.2190 0.032 Uiso 1 1 calc R . .
O4 O 0.20689(11) 0.11176(19) 0.19163(6) 0.0241(3) Uani 1 1 d . . .
C13 C 0.15482(17) 0.2564(3) 0.20777(8) 0.0236(5) Uani 1 1 d . . .
H13A H 0.2135 0.3258 0.2254 0.028 Uiso 1 1 calc R . .
H13B H 0.0975 0.2302 0.2321 0.028 Uiso 1 1 calc R . .
C14 C 0.09815(17) 0.3448(3) 0.16292(8) 0.0220(5) Uani 1 1 d . . .
H14A H 0.0383 0.2775 0.1453 0.026 Uiso 1 1 calc R . .
H14B H 0.0626 0.4449 0.1743 0.026 Uiso 1 1 calc R . .
O5 O 0.41615(11) 0.33277(18) 0.18745(6) 0.0225(3) Uani 1 1 d . . .
C15 C 0.44507(17) 0.4809(3) 0.16468(9) 0.0233(5) Uani 1 1 d . . .
H15A H 0.5005 0.5391 0.1880 0.028 Uiso 1 1 calc R . .
H15B H 0.3758 0.5481 0.1594 0.028 Uiso 1 1 calc R . .
C16 C 0.49561(17) 0.4555(3) 0.11445(8) 0.0218(5) Uani 1 1 d . . .
H16A H 0.5108 0.5598 0.0984 0.026 Uiso 1 1 calc R . .
H16B H 0.5682 0.3956 0.1194 0.026 Uiso 1 1 calc R . .
O6 O 0.41430(11) 0.36591(17) 0.08309(6) 0.0217(3) Uani 1 1 d . . .
C17 C 0.46115(17) 0.3016(3) 0.03862(8) 0.0219(5) Uani 1 1 d . . .
H17A H 0.5150 0.3796 0.0254 0.026 Uiso 1 1 calc R . .
H17B H 0.3992 0.2824 0.0118 0.026 Uiso 1 1 calc R . .
C18 C 0.52212(17) 0.1471(3) 0.05133(8) 0.0207(4) Uani 1 1 d . . .
H18A H 0.5551 0.1029 0.0208 0.025 Uiso 1 1 calc R . .
H18B H 0.5845 0.1648 0.0781 0.025 Uiso 1 1 calc R . .
O7 O 0.43919(11) 0.03905(18) 0.06907(5) 0.0208(3) Uani 1 1 d . . .
C19 C 0.48710(17) -0.1001(3) 0.09387(8) 0.0223(5) Uani 1 1 d . . .
H19A H 0.5506 -0.1405 0.0748 0.027 Uiso 1 1 calc R . .
H19B H 0.4284 -0.1851 0.0939 0.027 Uiso 1 1 calc R . .
C20 C 0.53063(17) -0.0637(3) 0.14785(8) 0.0230(5) Uani 1 1 d . . .
H20A H 0.5589 -0.1627 0.1652 0.028 Uiso 1 1 calc R . .
H20B H 0.5940 0.0145 0.1483 0.028 Uiso 1 1 calc R . .
O8 O 0.43733(11) 0.00155(18) 0.17299(5) 0.0214(3) Uani 1 1 d . . .
C21 C 0.47255(17) 0.0797(3) 0.21963(8) 0.0222(5) Uani 1 1 d . . .
H21A H 0.5355 0.0183 0.2374 0.027 Uiso 1 1 calc R . .
H21B H 0.4082 0.0820 0.2418 0.027 Uiso 1 1 calc R . .
C22 C 0.51160(16) 0.2480(3) 0.21060(9) 0.0239(5) Uani 1 1 d . . .
H22A H 0.5384 0.2992 0.2432 0.029 Uiso 1 1 calc R . .
H22B H 0.5750 0.2479 0.1879 0.029 Uiso 1 1 calc R . .

loop_
_atom_site_aniso_label
_atom_site_aniso_U_11
_atom_site_aniso_U_22
_atom_site_aniso_U_33
_atom_site_aniso_U_23
_atom_site_aniso_U_13
_atom_site_aniso_U_12
P1 0.0209(3) 0.0258(3) 0.0177(3) -0.0004(2) 0.0057(2) 0.0017(2)
P2 0.0244(3) 0.0217(3) 0.0227(3) 0.0052(2) 0.0057(2) 0.0017(2)
P3 0.0219(3) 0.0164(3) 0.0207(3) -0.0008(2) 0.0048(2) 0.00075(19)
C1 0.0097(8) 0.0204(11) 0.0212(11) -0.0009(8) 0.0030(7) -0.0010(7)
C2 0.0101(8) 0.0185(11) 0.0219(11) -0.0004(8) 0.0035(7) 0.0000(7)
C3 0.0120(8) 0.0219(12) 0.0220(11) -0.0025(8) 0.0052(8) -0.0016(7)
C4 0.0140(9) 0.0223(12) 0.0256(12) 0.0064(9) 0.0037(8) -0.0018(7)
C5 0.0167(9) 0.0136(11) 0.0332(12) 0.0002(9) 0.0032(8) -0.0006(7)
C6 0.0136(9) 0.0226(12) 0.0265(12) -0.0071(9) 0.0053(8) -0.0004(7)
Li1 0.0158(15) 0.026(2) 0.0170(18) 0.0016(14) 0.0057(13) 0.0013(13)
O1 0.0153(7) 0.0299(9) 0.0216(8) -0.0004(6) 0.0046(6) 0.0008(6)
C7 0.0204(10) 0.0238(13) 0.0254(12) 0.0043(9) 0.0037(8) 0.0048(8)
C8 0.0178(9) 0.0275(13) 0.0217(11) 0.0039(9) 0.0033(8) 0.0035(8)
O2 0.0161(6) 0.0228(9) 0.0258(8) -0.0017(6) 0.0059(6) 0.0015(5)
C9 0.0199(10) 0.0296(13) 0.0211(11) -0.0083(9) 0.0030(8) 0.0022(8)
C10 0.0211(10) 0.0273(13) 0.0325(13) -0.0075(10) -0.0001(9) -0.0027(8)
O3 0.0194(7) 0.0360(10) 0.0232(8) 0.0020(7) 0.0029(6) 0.0002(6)
C11 0.0245(10) 0.0257(13) 0.0278(13) 0.0077(9) 0.0043(9) -0.0023(8)
C12 0.0170(9) 0.0353(14) 0.0289(12) 0.0073(10) 0.0075(8) -0.0028(9)
O4 0.0151(7) 0.0295(9) 0.0285(9) -0.0018(7) 0.0064(6) 0.0005(6)
C13 0.0177(9) 0.0323(13) 0.0218(11) -0.0065(9) 0.0079(8) 0.0008(8)
C14 0.0169(9) 0.0240(12) 0.0261(12) -0.0056(9) 0.0079(8) 0.0003(8)
O5 0.0152(6) 0.0228(9) 0.0299(9) 0.0028(7) 0.0044(6) 0.0009(5)
C15 0.0189(10) 0.0182(12) 0.0333(13) -0.0027(9) 0.0053(9) -0.0008(8)
C16 0.0197(10) 0.0137(11) 0.0325(12) -0.0004(9) 0.0064(9) -0.0026(7)
O6 0.0170(7) 0.0213(8) 0.0273(8) -0.0029(6) 0.0054(6) 0.0010(5)
C17 0.0218(10) 0.0263(12) 0.0183(11) 0.0031(9) 0.0064(8) -0.0021(8)
C18 0.0161(9) 0.0238(12) 0.0233(11) -0.0032(9) 0.0083(8) -0.0019(8)
O7 0.0166(7) 0.0194(8) 0.0270(8) 0.0013(6) 0.0052(6) 0.0004(5)
C19 0.0223(10) 0.0170(12) 0.0281(12) -0.0029(9) 0.0057(9) 0.0049(8)
C20 0.0174(9) 0.0216(12) 0.0305(12) 0.0012(9) 0.0061(8) 0.0067(8)
O8 0.0163(7) 0.0234(9) 0.0252(8) -0.0030(6) 0.0060(6) 0.0015(5)
C21 0.0178(9) 0.0318(13) 0.0170(11) 0.0047(9) 0.0020(8) 0.0034(8)
C22 0.0146(9) 0.0291(13) 0.0280(12) -0.0040(10) 0.0014(8) 0.0016(8)

loop_
_atom_type_symbol
_atom_type_description
_atom_type_scat_dispersion_real
_atom_type_scat_dispersion_imag
_atom_type_scat_source
C C 0.0181 0.0091 'International Tables Vol C Tables 4.2.6.8 and 6.1.1.4'
H H 0.0000 0.0000 'International Tables Vol C Tables 4.2.6.8 and 6.1.1.4'
Li Li 0.0008 0.0003 'International Tables Vol C Tables 4.2.6.8 and 6.1.1.4'
O O 0.0492 0.0322 'International Tables Vol C Tables 4.2.6.8 and 6.1.1.4'
P P 0.2955 0.4335 'International Tables Vol C Tables 4.2.6.8 and 6.1.1.4'

loop_
_geom_angle_atom_site_label_1
_geom_angle_atom_site_label_2
_geom_angle_atom_site_label_3
_geom_angle
_geom_angle_site_symmetry_1
_geom_angle_site_symmetry_3
_geom_angle_publ_flag
C1 P1 P2 98.93(7) . . ?
P3 P2 P1 101.04(3) . . ?
C2 P3 P2 99.12(7) . . ?
C6 C1 C2 118.36(19) . . ?
C6 C1 P1 120.83(16) . . ?
C2 C1 P1 120.80(16) . . ?
C3 C2 C1 118.77(19) . . ?
C3 C2 P3 121.12(16) . . ?
C1 C2 P3 120.10(15) . . ?
C4 C3 C2 121.5(2) . . ?
C4 C3 H3 119.3 . . ?
C2 C3 H3 119.3 . . ?
C3 C4 C5 120.0(2) . . ?
C3 C4 H4 120.0 . . ?
C5 C4 H4 120.0 . . ?
C6 C5 C4 120.0(2) . . ?
C6 C5 H5 120.0 . . ?
C4 C5 H5 120.0 . . ?
C5 C6 C1 121.4(2) . . ?
C5 C6 H6 119.3 . . ?
C1 C6 H6 119.3 . . ?
O2 Li1 O6 84.69(13) . . ?
O2 Li1 O1 73.54(11) . . ?
O6 Li1 O1 82.12(13) . . ?
O2 Li1 O4 110.34(14) . . ?
O6 Li1 O4 144.47(18) . . ?
O1 Li1 O4 72.39(11) . . ?
O2 Li1 O7 82.39(12) . . ?
O6 Li1 O7 72.80(11) . . ?
O1 Li1 O7 146.63(17) . . ?
O4 Li1 O7 139.15(17) . . ?
O2 Li1 O8 142.59(18) . . ?
O6 Li1 O8 111.07(14) . . ?
O1 Li1 O8 140.09(16) . . ?
O4 Li1 O8 76.89(11) . . ?
O7 Li1 O8 71.25(11) . . ?
O2 Li1 O5 145.39(18) . . ?
O6 Li1 O5 71.08(11) . . ?
O1 Li1 O5 78.84(12) . . ?
O4 Li1 O5 79.85(11) . . ?
O7 Li1 O5 112.05(13) . . ?
O8 Li1 O5 71.13(10) . . ?
O2 Li1 O3 71.01(11) . . ?
O6 Li1 O3 144.56(16) . . ?
O1 Li1 O3 113.57(14) . . ?
O4 Li1 O3 70.20(11) . . ?
O7 Li1 O3 78.58(12) . . ?
O8 Li1 O3 77.96(12) . . ?
O5 Li1 O3 140.94(16) . . ?
C14 O1 C7 113.07(15) . . ?
C14 O1 Li1 113.45(15) . . ?
C7 O1 Li1 107.62(14) . . ?
O1 C7 C8 111.00(18) . . ?
O1 C7 H7A 109.4 . . ?
C8 C7 H7A 109.4 . . ?
O1 C7 H7B 109.4 . . ?
C8 C7 H7B 109.4 . . ?
H7A C7 H7B 108.0 . . ?
O2 C8 C7 107.20(16) . . ?
O2 C8 H8A 110.3 . . ?
C7 C8 H8A 110.3 . . ?
O2 C8 H8B 110.3 . . ?
C7 C8 H8B 110.3 . . ?
H8A C8 H8B 108.5 . . ?
C9 O2 C8 113.33(15) . . ?
C9 O2 Li1 113.95(15) . . ?
C8 O2 Li1 116.37(15) . . ?
O2 C9 C10 111.11(17) . . ?
O2 C9 H9A 109.4 . . ?
C10 C9 H9A 109.4 . . ?
O2 C9 H9B 109.4 . . ?
C10 C9 H9B 109.4 . . ?
H9A C9 H9B 108.0 . . ?
O3 C10 C9 106.10(17) . . ?
O3 C10 H10A 110.5 . . ?
C9 C10 H10A 110.5 . . ?
O3 C10 H10B 110.5 . . ?
C9 C10 H10B 110.5 . . ?
H10A C10 H10B 108.7 . . ?
C10 O3 C11 114.47(16) . . ?
C10 O3 Li1 110.70(15) . . ?
C11 O3 Li1 108.87(15) . . ?
O3 C11 C12 111.62(18) . . ?
O3 C11 H11A 109.3 . . ?
C12 C11 H11A 109.3 . . ?
O3 C11 H11B 109.3 . . ?
C12 C11 H11B 109.3 . . ?
H11A C11 H11B 108.0 . . ?
O4 C12 C11 108.15(17) . . ?
O4 C12 H12A 110.1 . . ?
C11 C12 H12A 110.1 . . ?
O4 C12 H12B 110.1 . . ?
C11 C12 H12B 110.1 . . ?
H12A C12 H12B 108.4 . . ?
C12 O4 C13 113.15(16) . . ?
C12 O4 Li1 116.27(15) . . ?
C13 O4 Li1 108.91(15) . . ?
O4 C13 C14 110.72(17) . . ?
O4 C13 H13A 109.5 . . ?
C14 C13 H13A 109.5 . . ?
O4 C13 H13B 109.5 . . ?
C14 C13 H13B 109.5 . . ?
H13A C13 H13B 108.1 . . ?
O1 C14 C13 106.67(16) . . ?
O1 C14 H14A 110.4 . . ?
C13 C14 H14A 110.4 . . ?
O1 C14 H14B 110.4 . . ?
C13 C14 H14B 110.4 . . ?
H14A C14 H14B 108.6 . . ?
C22 O5 C15 113.89(15) . . ?
C22 O5 Li1 110.99(14) . . ?
C15 O5 Li1 107.70(14) . . ?
O5 C15 C16 111.70(17) . . ?
O5 C15 H15A 109.3 . . ?
C16 C15 H15A 109.3 . . ?
O5 C15 H15B 109.3 . . ?
C16 C15 H15B 109.3 . . ?
H15A C15 H15B 107.9 . . ?
O6 C16 C15 106.94(16) . . ?
O6 C16 H16A 110.3 . . ?
C15 C16 H16A 110.3 . . ?
O6 C16 H16B 110.3 . . ?
C15 C16 H16B 110.3 . . ?
H16A C16 H16B 108.6 . . ?
C16 O6 C17 112.76(15) . . ?
C16 O6 Li1 117.40(15) . . ?
C17 O6 Li1 109.67(15) . . ?
O6 C17 C18 110.17(17) . . ?
O6 C17 H17A 109.6 . . ?
C18 C17 H17A 109.6 . . ?
O6 C17 H17B 109.6 . . ?
C18 C17 H17B 109.6 . . ?
H17A C17 H17B 108.1 . . ?
O7 C18 C17 106.71(15) . . ?
O7 C18 H18A 110.4 . . ?
C17 C18 H18A 110.4 . . ?
O7 C18 H18B 110.4 . . ?
C17 C18 H18B 110.4 . . ?
H18A C18 H18B 108.6 . . ?
C19 O7 C18 113.96(15) . . ?
C19 O7 Li1 110.39(14) . . ?
C18 O7 Li1 111.78(15) . . ?
O7 C19 C20 111.31(17) . . ?
O7 C19 H19A 109.4 . . ?
C20 C19 H19A 109.4 . . ?
O7 C19 H19B 109.4 . . ?
C20 C19 H19B 109.4 . . ?
H19A C19 H19B 108.0 . . ?
O8 C20 C19 107.17(16) . . ?
O8 C20 H20A 110.3 . . ?
C19 C20 H20A 110.3 . . ?
O8 C20 H20B 110.3 . . ?
C19 C20 H20B 110.3 . . ?
H20A C20 H20B 108.5 . . ?
C21 O8 C20 112.91(15) . . ?
C21 O8 Li1 110.36(14) . . ?
C20 O8 Li1 114.86(14) . . ?
O8 C21 C22 111.31(17) . . ?
O8 C21 H21A 109.4 . . ?
C22 C21 H21A 109.4 . . ?
O8 C21 H21B 109.4 . . ?
C22 C21 H21B 109.4 . . ?
H21A C21 H21B 108.0 . . ?
O5 C22 C21 106.92(16) . . ?
O5 C22 H22A 110.3 . . ?
C21 C22 H22A 110.3 . . ?
O5 C22 H22B 110.3 . . ?
C21 C22 H22B 110.3 . . ?
H22A C22 H22B 108.6 . . ?

loop_
_geom_bond_atom_site_label_1
_geom_bond_atom_site_label_2
_geom_bond_distance
_geom_bond_site_symmetry_2
_geom_bond_publ_flag
P1 C1 1.780(2) . ?
P1 P2 2.0943(8) . ?
P2 P3 2.0936(8) . ?
P3 C2 1.784(2) . ?
C1 C6 1.419(3) . ?
C1 C2 1.426(3) . ?
C2 C3 1.414(3) . ?
C3 C4 1.373(3) . ?
C3 H3 0.9500 . ?
C4 C5 1.407(3) . ?
C4 H4 0.9500 . ?
C5 C6 1.375(3) . ?
C5 H5 0.9500 . ?
C6 H6 0.9500 . ?
Li1 O2 2.235(4) . ?
Li1 O6 2.302(4) . ?
Li1 O1 2.339(4) . ?
Li1 O4 2.357(4) . ?
Li1 O7 2.367(4) . ?
Li1 O8 2.371(4) . ?
Li1 O5 2.449(4) . ?
Li1 O3 2.491(4) . ?
O1 C14 1.427(2) . ?
O1 C7 1.433(3) . ?
C7 C8 1.504(3) . ?
C7 H7A 0.9900 . ?
C7 H7B 0.9900 . ?
C8 O2 1.428(2) . ?
C8 H8A 0.9900 . ?
C8 H8B 0.9900 . ?
O2 C9 1.424(3) . ?
C9 C10 1.511(3) . ?
C9 H9A 0.9900 . ?
C9 H9B 0.9900 . ?
C10 O3 1.423(3) . ?
C10 H10A 0.9900 . ?
C10 H10B 0.9900 . ?
O3 C11 1.423(3) . ?
C11 C12 1.510(3) . ?
C11 H11A 0.9900 . ?
C11 H11B 0.9900 . ?
C12 O4 1.427(3) . ?
C12 H12A 0.9900 . ?
C12 H12B 0.9900 . ?
O4 C13 1.432(3) . ?
C13 C14 1.507(3) . ?
C13 H13A 0.9900 . ?
C13 H13B 0.9900 . ?
C14 H14A 0.9900 . ?
C14 H14B 0.9900 . ?
O5 C22 1.426(2) . ?
O5 C15 1.427(3) . ?
C15 C16 1.507(3) . ?
C15 H15A 0.9900 . ?
C15 H15B 0.9900 . ?
C16 O6 1.429(2) . ?
C16 H16A 0.9900 . ?
C16 H16B 0.9900 . ?
O6 C17 1.436(2) . ?
C17 C18 1.501(3) . ?
C17 H17A 0.9900 . ?
C17 H17B 0.9900 . ?
C18 O7 1.433(2) . ?
C18 H18A 0.9900 . ?
C18 H18B 0.9900 . ?
O7 C19 1.428(3) . ?
C19 C20 1.507(3) . ?
C19 H19A 0.9900 . ?
C19 H19B 0.9900 . ?
C20 O8 1.432(2) . ?
C20 H20A 0.9900 . ?
C20 H20B 0.9900 . ?
O8 C21 1.426(3) . ?
C21 C22 1.503(3) . ?
C21 H21A 0.9900 . ?
C21 H21B 0.9900 . ?
C22 H22A 0.9900 . ?
C22 H22B 0.9900 . ?

loop_
_geom_torsion_atom_site_label_1
_geom_torsion_atom_site_label_2
_geom_torsion_atom_site_label_3
_geom_torsion_atom_site_label_4
_geom_torsion
_geom_torsion_site_symmetry_1
_geom_torsion_site_symmetry_2
_geom_torsion_site_symmetry_3
_geom_torsion_site_symmetry_4
_geom_torsion_publ_flag
C1 P1 P2 P3 -1.00(6) . . . . ?
P1 P2 P3 C2 0.68(7) . . . . ?
P2 P1 C1 C6 -177.66(14) . . . . ?
P2 P1 C1 C2 1.21(15) . . . . ?
C6 C1 C2 C3 -0.5(3) . . . . ?
P1 C1 C2 C3 -179.42(13) . . . . ?
C6 C1 C2 P3 178.05(14) . . . . ?
P1 C1 C2 P3 -0.8(2) . . . . ?
P2 P3 C2 C3 178.50(14) . . . . ?
P2 P3 C2 C1 -0.04(15) . . . . ?
C1 C2 C3 C4 1.3(3) . . . . ?
P3 C2 C3 C4 -177.28(14) . . . . ?
C2 C3 C4 C5 -1.0(3) . . . . ?
C3 C4 C5 C6 -0.1(3) . . . . ?
C4 C5 C6 C1 0.8(3) . . . . ?
C2 C1 C6 C5 -0.5(3) . . . . ?
P1 C1 C6 C5 178.37(15) . . . . ?
O2 Li1 O1 C14 104.91(15) . . . . ?
O6 Li1 O1 C14 -168.33(14) . . . . ?
O4 Li1 O1 C14 -13.39(15) . . . . ?
O7 Li1 O1 C14 150.5(3) . . . . ?
O8 Li1 O1 C14 -54.7(3) . . . . ?
O5 Li1 O1 C14 -96.16(15) . . . . ?
O3 Li1 O1 C14 44.9(2) . . . . ?
O2 Li1 O1 C7 -20.96(15) . . . . ?
O6 Li1 O1 C7 65.79(15) . . . . ?
O4 Li1 O1 C7 -139.26(13) . . . . ?
O7 Li1 O1 C7 24.6(3) . . . . ?
O8 Li1 O1 C7 179.4(2) . . . . ?
O5 Li1 O1 C7 137.96(13) . . . . ?
O3 Li1 O1 C7 -81.02(18) . . . . ?
C14 O1 C7 C8 -78.9(2) . . . . ?
Li1 O1 C7 C8 47.2(2) . . . . ?
O1 C7 C8 O2 -54.9(2) . . . . ?
C7 C8 O2 C9 169.71(17) . . . . ?
C7 C8 O2 Li1 34.7(2) . . . . ?
O6 Li1 O2 C9 133.57(14) . . . . ?
O1 Li1 O2 C9 -143.10(14) . . . . ?
O4 Li1 O2 C9 -79.59(19) . . . . ?
O7 Li1 O2 C9 60.25(16) . . . . ?
O8 Li1 O2 C9 15.4(3) . . . . ?
O5 Li1 O2 C9 178.5(2) . . . . ?
O3 Li1 O2 C9 -20.24(15) . . . . ?
O6 Li1 O2 C8 -91.70(16) . . . . ?
O1 Li1 O2 C8 -8.37(17) . . . . ?
O4 Li1 O2 C8 55.1(2) . . . . ?
O7 Li1 O2 C8 -165.01(14) . . . . ?
O8 Li1 O2 C8 150.1(2) . . . . ?
O5 Li1 O2 C8 -46.8(3) . . . . ?
O3 Li1 O2 C8 114.49(15) . . . . ?
C8 O2 C9 C10 -86.0(2) . . . . ?
Li1 O2 C9 C10 50.1(2) . . . . ?
O2 C9 C10 O3 -58.4(2) . . . . ?
C9 C10 O3 C11 161.40(18) . . . . ?
C9 C10 O3 Li1 37.9(2) . . . . ?
O2 Li1 O3 C10 -11.49(16) . . . . ?
O6 Li1 O3 C10 -60.8(3) . . . . ?
O1 Li1 O3 C10 50.0(2) . . . . ?
O4 Li1 O3 C10 109.49(15) . . . . ?
O7 Li1 O3 C10 -97.28(15) . . . . ?
O8 Li1 O3 C10 -170.29(14) . . . . ?
O5 Li1 O3 C10 151.7(2) . . . . ?
O2 Li1 O3 C11 -138.15(14) . . . . ?
O6 Li1 O3 C11 172.6(2) . . . . ?
O1 Li1 O3 C11 -76.64(18) . . . . ?
O4 Li1 O3 C11 -17.18(14) . . . . ?
O7 Li1 O3 C11 136.06(14) . . . . ?
O8 Li1 O3 C11 63.05(15) . . . . ?
O5 Li1 O3 C11 25.0(3) . . . . ?
C10 O3 C11 C12 -79.9(2) . . . . ?
Li1 O3 C11 C12 44.6(2) . . . . ?
O3 C11 C12 O4 -57.0(2) . . . . ?
C11 C12 O4 C13 167.13(17) . . . . ?
C11 C12 O4 Li1 40.0(2) . . . . ?
O2 Li1 O4 C12 46.6(2) . . . . ?
O6 Li1 O4 C12 157.1(2) . . . . ?
O1 Li1 O4 C12 110.87(15) . . . . ?
O7 Li1 O4 C12 -55.6(3) . . . . ?
O8 Li1 O4 C12 -94.94(15) . . . . ?
O5 Li1 O4 C12 -167.73(14) . . . . ?
O3 Li1 O4 C12 -13.20(16) . . . . ?
O2 Li1 O4 C13 -82.59(19) . . . . ?
O6 Li1 O4 C13 27.8(3) . . . . ?
O1 Li1 O4 C13 -18.36(14) . . . . ?
O7 Li1 O4 C13 175.1(2) . . . . ?
O8 Li1 O4 C13 135.84(13) . . . . ?
O5 Li1 O4 C13 63.04(14) . . . . ?
O3 Li1 O4 C13 -142.43(13) . . . . ?
C12 O4 C13 C14 -83.5(2) . . . . ?
Li1 O4 C13 C14 47.5(2) . . . . ?
C7 O1 C14 C13 163.95(17) . . . . ?
Li1 O1 C14 C13 41.0(2) . . . . ?
O4 C13 C14 O1 -59.8(2) . . . . ?
O2 Li1 O5 C22 -154.0(3) . . . . ?
O6 Li1 O5 C22 -106.02(15) . . . . ?
O1 Li1 O5 C22 168.58(14) . . . . ?
O4 Li1 O5 C22 94.72(15) . . . . ?
O7 Li1 O5 C22 -44.4(2) . . . . ?
O8 Li1 O5 C22 15.23(15) . . . . ?
O3 Li1 O5 C22 54.8(3) . . . . ?
O2 Li1 O5 C15 -28.7(3) . . . . ?
O6 Li1 O5 C15 19.28(14) . . . . ?
O1 Li1 O5 C15 -66.13(14) . . . . ?
O4 Li1 O5 C15 -139.98(13) . . . . ?
O7 Li1 O5 C15 80.86(18) . . . . ?
O8 Li1 O5 C15 140.53(13) . . . . ?
O3 Li1 O5 C15 -179.9(2) . . . . ?
C22 O5 C15 C16 76.8(2) . . . . ?
Li1 O5 C15 C16 -46.70(19) . . . . ?
O5 C15 C16 O6 56.7(2) . . . . ?
C15 C16 O6 C17 -166.59(17) . . . . ?
C15 C16 O6 Li1 -37.6(2) . . . . ?
O2 Li1 O6 C16 165.89(14) . . . . ?
O1 Li1 O6 C16 91.81(15) . . . . ?
O4 Li1 O6 C16 47.8(3) . . . . ?
O7 Li1 O6 C16 -110.46(15) . . . . ?
O8 Li1 O6 C16 -49.1(2) . . . . ?
O5 Li1 O6 C16 10.97(16) . . . . ?
O3 Li1 O6 C16 -148.1(2) . . . . ?
O2 Li1 O6 C17 -63.72(15) . . . . ?
O1 Li1 O6 C17 -137.79(13) . . . . ?
O4 Li1 O6 C17 178.2(2) . . . . ?
O7 Li1 O6 C17 19.94(14) . . . . ?
O8 Li1 O6 C17 81.27(18) . . . . ?
O5 Li1 O6 C17 141.37(13) . . . . ?
O3 Li1 O6 C17 -17.7(3) . . . . ?
C16 O6 C17 C18 83.2(2) . . . . ?
Li1 O6 C17 C18 -49.62(19) . . . . ?
O6 C17 C18 O7 60.5(2) . . . . ?
C17 C18 O7 C19 -166.15(16) . . . . ?
C17 C18 O7 Li1 -40.1(2) . . . . ?
O2 Li1 O7 C19 -133.28(14) . . . . ?
O6 Li1 O7 C19 139.96(14) . . . . ?
O1 Li1 O7 C19 -177.0(3) . . . . ?
O4 Li1 O7 C19 -20.8(3) . . . . ?
O8 Li1 O7 C19 19.79(15) . . . . ?
O5 Li1 O7 C19 79.39(19) . . . . ?
O3 Li1 O7 C19 -61.22(14) . . . . ?
O2 Li1 O7 C18 98.76(15) . . . . ?
O6 Li1 O7 C18 12.00(15) . . . . ?
O1 Li1 O7 C18 55.0(3) . . . . ?
O4 Li1 O7 C18 -148.8(2) . . . . ?
O8 Li1 O7 C18 -108.16(14) . . . . ?
O5 Li1 O7 C18 -48.6(2) . . . . ?
O3 Li1 O7 C18 170.83(13) . . . . ?
C18 O7 C19 C20 79.3(2) . . . . ?
Li1 O7 C19 C20 -47.5(2) . . . . ?
O7 C19 C20 O8 56.2(2) . . . . ?
C19 C20 O8 C21 -164.53(17) . . . . ?
C19 C20 O8 Li1 -36.8(2) . . . . ?
O2 Li1 O8 C21 -173.0(2) . . . . ?
O6 Li1 O8 C21 77.15(18) . . . . ?
O1 Li1 O8 C21 -26.2(3) . . . . ?
O4 Li1 O8 C21 -66.52(15) . . . . ?
O7 Li1 O8 C21 139.42(13) . . . . ?
O5 Li1 O8 C21 17.08(14) . . . . ?
O3 Li1 O8 C21 -138.70(13) . . . . ?
O2 Li1 O8 C20 58.0(3) . . . . ?
O6 Li1 O8 C20 -51.9(2) . . . . ?
O1 Li1 O8 C20 -155.3(2) . . . . ?
O4 Li1 O8 C20 164.46(14) . . . . ?
O7 Li1 O8 C20 10.41(16) . . . . ?
O5 Li1 O8 C20 -111.94(15) . . . . ?
O3 Li1 O8 C20 92.28(15) . . . . ?
C20 O8 C21 C22 82.4(2) . . . . ?
Li1 O8 C21 C22 -47.66(19) . . . . ?
C15 O5 C22 C21 -164.88(17) . . . . ?
Li1 O5 C22 C21 -43.1(2) . . . . ?
O8 C21 C22 O5 62.1(2) . . . . ?
